data_4075789
loop_
_publ_author_name
'Lee, Chrong-Ching'
'Lin, Ying-Chih'
'Liu, Yi-Hung'
'Wang, Yu'

_publ_section_title
;
 Rhodium-Catalyzed Dimerization of Terminal Alkynes Assisted by MeI
;
_journal_issue 1
_journal_name_full Organometallics
_journal_page_first 136
_journal_paper_doi 10.1021/om049604s
_journal_volume 24
_journal_year 2005
_chemical_formula_sum 'C49 H40 Cl4 I N2 O3 P2 Rh'
_chemical_formula_weight 1138.38
_chemical_name_systematic
; 
 ? 
;
_space_group_IT_number 2
_symmetry_cell_setting triclinic
_symmetry_space_group_name_Hall '-P 1'
_symmetry_space_group_name_H-M 'P -1'
_atom_sites_solution_hydrogens geom
_atom_sites_solution_primary direct
_atom_sites_solution_secondary difmap
_audit_creation_method SHELXL
_cell_angle_alpha 77.06(2)
_cell_angle_beta 71.678(13)
_cell_angle_gamma 66.884(15)
_cell_formula_units_Z 2
_cell_length_a 12.915(2)
_cell_length_b 13.210(3)
_cell_length_c 15.975(3)
_cell_measurement_reflns_used 25
_cell_measurement_temperature 295(2)
_cell_measurement_theta_max 11.87
_cell_measurement_theta_min 7.8
_cell_volume 2363.7(8)
_computing_cell_refinement 'Nonius EXPRESS'
_computing_data_collection 'Nonius EXPRESS'
_computing_data_reduction 'NRCVAX DATRD2'
_computing_molecular_graphics SHELXTL
_computing_publication_material SHELXTL
_computing_structure_refinement 'SHELXL-93 (Sheldrick, 1993)'
_computing_structure_solution 'SHELXS-86 (Sheldrick, 1990)'
_diffrn_ambient_temperature 295(2)
_diffrn_measurement_device 'Nonius CAD4'
_diffrn_measurement_method '\q/2\q scans'
_diffrn_radiation_monochromator graphite
_diffrn_radiation_source 'fine-focus sealed tube'
_diffrn_radiation_type MoK\a
_diffrn_radiation_wavelength 0.71073
_diffrn_reflns_av_R_equivalents 0.0000
_diffrn_reflns_av_sigmaI/netI 0.0525
_diffrn_reflns_limit_h_max 15
_diffrn_reflns_limit_h_min -13
_diffrn_reflns_limit_k_max 15
_diffrn_reflns_limit_k_min 0
_diffrn_reflns_limit_l_max 18
_diffrn_reflns_limit_l_min -18
_diffrn_reflns_number 8309
_diffrn_reflns_theta_max 24.97
_diffrn_reflns_theta_min 1.69
_diffrn_standards_decay_% <4
_diffrn_standards_interval_time 3600
_diffrn_standards_number 3
_exptl_absorpt_coefficient_mu 1.352
_exptl_absorpt_correction_T_max 0.7785
_exptl_absorpt_correction_T_min 0.6829
_exptl_absorpt_correction_type empirical
_exptl_crystal_density_diffrn 1.599
_exptl_crystal_F_000 1136
_exptl_crystal_size_max 0.35
_exptl_crystal_size_mid 0.30
_exptl_crystal_size_min 0.20
_refine_diff_density_max 1.065
_refine_diff_density_min -0.809
_refine_diff_density_rms 0.103
_refine_ls_extinction_coef 0.0000(4)
_refine_ls_extinction_expression Fc^*^=kFc[1+0.001xFc^2^\l^3^/sin(2\q)]^-1/4^
_refine_ls_extinction_method SHELXL
_refine_ls_goodness_of_fit_all 0.943
_refine_ls_goodness_of_fit_obs 1.007
_refine_ls_matrix_type full
_refine_ls_number_parameters 522
_refine_ls_number_reflns 8309
_refine_ls_number_restraints 0
_refine_ls_restrained_S_all 0.943
_refine_ls_restrained_S_obs 1.007
_refine_ls_R_factor_all 0.0738
_refine_ls_R_factor_obs 0.0454
_refine_ls_shift/esd_max -2.313
_refine_ls_shift/esd_mean 0.008
_refine_ls_structure_factor_coef Fsqd
_refine_ls_weighting_details 'w=1/[\s^2^(Fo^2^)+(0.1000P)^2^+0.0000P] where P=(Fo^2^+2Fc^2^)/3'
_refine_ls_weighting_scheme calc
_refine_ls_wR_factor_all 0.1475
_refine_ls_wR_factor_obs 0.1301
_reflns_number_observed 5793
_reflns_number_total 8309
_reflns_observed_criterion >2sigma(I)
_cod_data_source_file om049604ssi20040603_063631.cif
_cod_data_source_block ic6186
_cod_depositor_comments
;
The following automatic conversions were performed:

'_symmetry_cell_setting' value 'Triclinic' changed to 'triclinic'
according to /home/saulius/struct/CIF-dictionaries/cif_core.dic
dictionary named 'cif_core.dic' version 2.4.1 from 2010-06-29.

Automatic conversion script
Id: cif_fix_values 1715 2011-07-08 13:25:40Z adriana 

The following automatic conversions were performed:

'_refine_ls_weighting_scheme' value 'calc
w=1/[\s^2^(Fo^2^)+(0.1000P)^2^+0.0000P] where P=(Fo^2^+2Fc^2^)/3' was
changed to 'calc'. New tag '_refine_ls_weighting_details' was
created. The value of the new tag was set to
'w=1/[\s^2^(Fo^2^)+(0.1000P)^2^+0.0000P] where P=(Fo^2^+2Fc^2^)/3'.

Automatic conversion script
Id: cif_fix_values 3143 2015-03-26 13:38:13Z robertas 
;
_cod_original_cell_volume 2363.9(7)
_cod_original_sg_symbol_H-M P-1
_cod_database_code 4075789

loop_
_symmetry_equiv_pos_as_xyz
'x, y, z'
'-x, -y, -z'

loop_
_atom_site_aniso_label
_atom_site_aniso_U_11
_atom_site_aniso_U_22
_atom_site_aniso_U_33
_atom_site_aniso_U_23
_atom_site_aniso_U_13
_atom_site_aniso_U_12
Rh 0.0340(2) 0.0345(2) 0.0288(2) -0.0049(2) -0.0094(2) -0.0098(2)
I 0.0526(3) 0.0687(3) 0.0324(2) -0.0062(2) -0.0053(2) -0.0279(2)
P1 0.0320(7) 0.0369(7) 0.0314(7) -0.0058(6) -0.0082(5) -0.0090(6)
P2 0.0409(8) 0.0472(8) 0.0350(7) -0.0072(6) -0.0112(6) -0.0170(7)
O1 0.090(4) 0.041(3) 0.088(4) 0.001(2) -0.045(3) -0.014(3)
O2 0.097(5) 0.057(4) 0.131(6) -0.011(4) 0.003(4) 0.015(3)
O3 0.113(5) 0.052(3) 0.106(5) 0.006(3) -0.030(4) -0.025(3)
N1 0.078(4) 0.093(5) 0.076(4) -0.048(4) -0.007(3) -0.026(4)
N2 0.075(4) 0.048(4) 0.087(5) 0.009(3) -0.034(4) -0.015(3)
C1 0.044(3) 0.050(3) 0.030(3) -0.007(2) -0.009(2) -0.015(3)
C2 0.043(3) 0.069(4) 0.043(3) -0.021(3) -0.009(3) -0.013(3)
C3 0.051(3) 0.041(3) 0.047(3) -0.002(3) -0.022(3) -0.013(3)
C4 0.033(3) 0.048(3) 0.034(3) -0.008(2) -0.008(2) -0.012(2)
C5 0.044(3) 0.039(3) 0.039(3) -0.004(2) -0.014(2) -0.013(3)
C6 0.043(3) 0.047(3) 0.044(3) -0.002(3) -0.017(3) -0.013(3)
C7 0.068(4) 0.044(4) 0.058(4) 0.000(3) -0.001(3) -0.011(3)
C8 0.059(4) 0.048(4) 0.066(4) -0.007(3) 0.004(3) -0.005(3)
C9 0.047(3) 0.040(3) 0.071(4) -0.001(3) -0.021(3) -0.010(3)
C10 0.091(5) 0.043(4) 0.047(4) 0.005(3) -0.012(4) -0.016(4)
C11 0.071(4) 0.048(4) 0.045(4) -0.002(3) -0.004(3) -0.011(3)
C12 0.036(3) 0.045(3) 0.043(3) 0.002(2) -0.013(2) -0.016(2)
C13 0.043(3) 0.047(3) 0.047(3) 0.004(3) -0.010(3) -0.012(3)
C14 0.048(4) 0.054(4) 0.075(5) 0.017(4) -0.011(3) -0.009(3)
C15 0.068(5) 0.069(5) 0.086(6) 0.035(5) -0.043(4) -0.025(4)
C16 0.089(6) 0.093(6) 0.047(4) 0.023(4) -0.030(4) -0.040(5)
C17 0.059(4) 0.071(4) 0.041(3) 0.004(3) -0.014(3) -0.031(3)
C18 0.038(3) 0.039(3) 0.031(3) -0.005(2) -0.005(2) -0.016(2)
C19 0.042(3) 0.046(3) 0.043(3) -0.005(3) -0.004(3) -0.013(3)
C20 0.039(3) 0.062(4) 0.056(4) -0.016(3) 0.007(3) -0.014(3)
C21 0.060(4) 0.068(4) 0.042(3) -0.005(3) 0.005(3) -0.033(4)
C22 0.066(4) 0.053(4) 0.051(4) 0.010(3) -0.017(3) -0.022(3)
C23 0.045(3) 0.053(4) 0.050(4) 0.001(3) -0.013(3) -0.013(3)
C24 0.044(3) 0.045(3) 0.035(3) -0.006(2) -0.009(2) -0.018(3)
C25 0.046(3) 0.063(4) 0.065(4) -0.026(3) -0.008(3) -0.021(3)
C26 0.058(4) 0.088(5) 0.081(5) -0.041(4) -0.005(4) -0.036(4)
C27 0.078(5) 0.062(4) 0.069(5) -0.031(4) -0.006(4) -0.030(4)
C28 0.050(4) 0.054(4) 0.051(4) -0.019(3) -0.001(3) -0.012(3)
C29 0.042(3) 0.044(3) 0.044(3) -0.015(3) -0.007(2) -0.015(3)
C30 0.063(4) 0.060(4) 0.050(4) 0.001(3) -0.023(3) -0.031(3)
C31 0.086(5) 0.070(5) 0.052(4) -0.005(3) -0.012(4) -0.044(4)
C32 0.112(7) 0.093(7) 0.070(5) 0.000(5) -0.002(5) -0.065(6)
C33 0.164(11) 0.089(7) 0.090(7) 0.020(6) -0.045(7) -0.089(8)
C34 0.123(8) 0.062(5) 0.117(8) -0.014(5) -0.055(7) -0.037(5)
C35 0.094(6) 0.060(5) 0.081(5) -0.013(4) -0.027(4) -0.037(4)
C36 0.038(3) 0.060(4) 0.034(3) -0.009(3) -0.012(2) -0.014(3)
C37 0.063(4) 0.068(4) 0.041(3) -0.001(3) -0.021(3) -0.023(3)
C38 0.074(5) 0.106(6) 0.039(4) 0.000(4) -0.023(3) -0.033(5)
C39 0.088(6) 0.117(7) 0.045(4) -0.019(4) -0.021(4) -0.039(5)
C40 0.094(6) 0.112(7) 0.063(5) -0.027(5) -0.028(4) -0.044(6)
C41 0.080(5) 0.092(6) 0.048(4) -0.020(4) -0.014(3) -0.042(4)
C42 0.032(3) 0.052(3) 0.036(3) -0.002(3) -0.004(2) -0.016(3)
C43 0.043(3) 0.060(4) 0.047(3) -0.009(3) -0.013(3) -0.020(3)
C44 0.044(4) 0.066(4) 0.062(4) -0.022(3) 0.001(3) -0.015(3)
C45 0.034(3) 0.090(5) 0.060(4) -0.020(4) -0.002(3) -0.008(3)
C46 0.039(4) 0.103(6) 0.057(4) -0.019(4) -0.011(3) -0.020(4)
C47 0.044(4) 0.085(5) 0.054(4) -0.013(4) -0.017(3) -0.021(3)
Cl1 0.252 0.274 0.215 -0.127 -0.044 -0.030
Cl3 0.164 0.555 0.338 -0.190 -0.043 -0.062
Cl2 0.519 0.311 0.562 -0.046 -0.276 -0.073
Cl4 0.371 0.633 0.697 -0.405 0.052 -0.198
C48 0.410 0.410 0.410 -0.047 -0.104 -0.143
C49 0.172 0.172 0.172 -0.020 -0.043 -0.060

loop_
_atom_site_label
_atom_site_type_symbol
_atom_site_fract_x
_atom_site_fract_y
_atom_site_fract_z
_atom_site_U_iso_or_equiv
_atom_site_thermal_displace_type
_atom_site_occupancy
_atom_site_calc_flag
Rh Rh 0.24328(3) 0.19492(3) 0.22492(3) 0.03252(14) Uani 1 d
I I 0.35165(3) 0.21445(4) 0.04387(2) 0.0504(2) Uani 1 d
P1 P 0.10066(11) 0.15295(11) 0.18727(9) 0.0340(3) Uani 1 d
P2 P 0.40819(13) 0.20459(13) 0.25709(9) 0.0397(3) Uani 1 d
O1 O 0.1372(5) 0.4461(4) 0.1826(4) 0.0714(14) Uani 1 d
O2 O 0.6677(6) -0.5715(5) 0.2690(5) 0.117(3) Uani 1 d
O3 O 0.5627(6) -0.5784(4) 0.4003(4) 0.093(2) Uani 1 d
N1 N 0.1196(6) 0.3829(6) 0.4166(4) 0.080(2) Uani 1 d
N2 N 0.5924(6) -0.5270(5) 0.3297(5) 0.072(2) Uani 1 d
C1 C 0.1411(5) 0.2067(5) 0.3594(3) 0.0415(13) Uani 1 d
C2 C 0.1295(5) 0.3033(6) 0.3924(4) 0.052(2) Uani 1 d
C3 C 0.1754(5) 0.3533(5) 0.1975(4) 0.0451(13) Uani 1 d
C4 C 0.3117(4) 0.0313(5) 0.2591(3) 0.0388(12) Uani 1 d
C5 C 0.3526(5) -0.0661(5) 0.2804(4) 0.0405(12) Uani 1 d
C6 C 0.4117(5) -0.1830(5) 0.2946(4) 0.0449(13) Uani 1 d
C7 C 0.5025(6) -0.2368(5) 0.2277(5) 0.065(2) Uani 1 d
C8 C 0.5618(6) -0.3486(6) 0.2382(5) 0.067(2) Uani 1 d
C9 C 0.5302(5) -0.4079(5) 0.3177(5) 0.054(2) Uani 1 d
C10 C 0.4379(7) -0.3580(5) 0.3845(4) 0.066(2) Uani 1 d
C11 C 0.3798(6) -0.2464(5) 0.3736(4) 0.061(2) Uani 1 d
C12 C 0.0164(5) 0.2677(5) 0.1201(4) 0.0410(13) Uani 1 d
C13 C -0.0515(5) 0.3660(5) 0.1565(4) 0.0485(14) Uani 1 d
C14 C -0.1161(6) 0.4561(6) 0.1069(5) 0.067(2) Uani 1 d
C15 C -0.1135(7) 0.4462(7) 0.0227(6) 0.076(2) Uani 1 d
C16 C -0.0440(8) 0.3490(8) -0.0149(5) 0.076(2) Uani 1 d
C17 C 0.0216(6) 0.2599(6) 0.0338(4) 0.055(2) Uani 1 d
C18 C -0.0072(5) 0.1176(4) 0.2838(3) 0.0360(12) Uani 1 d
C19 C -0.1233(5) 0.1847(5) 0.3074(4) 0.0458(14) Uani 1 d
C20 C -0.1979(5) 0.1548(6) 0.3839(4) 0.056(2) Uani 1 d
C21 C -0.1582(6) 0.0561(6) 0.4361(4) 0.058(2) Uani 1 d
C22 C -0.0447(6) -0.0116(6) 0.4121(4) 0.058(2) Uani 1 d
C23 C 0.0312(5) 0.0191(5) 0.3362(4) 0.0515(15) Uani 1 d
C24 C 0.1489(5) 0.0322(5) 0.1278(4) 0.0407(12) Uani 1 d
C25 C 0.0636(5) 0.0017(6) 0.1168(5) 0.056(2) Uani 1 d
C26 C 0.0907(6) -0.0901(7) 0.0760(5) 0.070(2) Uani 1 d
C27 C 0.2071(7) -0.1546(6) 0.0460(5) 0.066(2) Uani 1 d
C28 C 0.2942(6) -0.1252(5) 0.0570(4) 0.055(2) Uani 1 d
C29 C 0.2648(5) -0.0317(5) 0.0969(4) 0.0422(13) Uani 1 d
C30 C 0.4369(6) 0.3318(6) 0.2069(4) 0.054(2) Uani 1 d
C31 C 0.5355(7) 0.3306(6) 0.1375(5) 0.066(2) Uani 1 d
C32 C 0.5546(9) 0.4268(8) 0.0957(6) 0.089(3) Uani 1 d
C33 C 0.4766(12) 0.5258(9) 0.1219(7) 0.102(3) Uani 1 d
C34 C 0.3763(10) 0.5314(7) 0.1895(7) 0.092(3) Uani 1 d
C35 C 0.3583(8) 0.4321(6) 0.2336(5) 0.073(2) Uani 1 d
C36 C 0.3971(5) 0.1960(5) 0.3756(4) 0.0436(13) Uani 1 d
C37 C 0.3769(6) 0.1035(6) 0.4301(4) 0.056(2) Uani 1 d
C38 C 0.3697(7) 0.0920(7) 0.5202(4) 0.072(2) Uani 1 d
C39 C 0.3831(8) 0.1706(8) 0.5546(5) 0.080(2) Uani 1 d
C40 C 0.4070(8) 0.2571(8) 0.5017(6) 0.082(2) Uani 1 d
C41 C 0.4143(7) 0.2712(7) 0.4119(5) 0.068(2) Uani 1 d
C42 C 0.5498(5) 0.0946(5) 0.2233(4) 0.0416(13) Uani 1 d
C43 C 0.5724(5) 0.0219(5) 0.1642(4) 0.0484(14) Uani 1 d
C44 C 0.6822(6) -0.0582(6) 0.1423(5) 0.060(2) Uani 1 d
C45 C 0.7674(5) -0.0666(7) 0.1803(5) 0.066(2) Uani 1 d
C46 C 0.7468(6) 0.0063(7) 0.2368(5) 0.066(2) Uani 1 d
C47 C 0.6378(5) 0.0878(6) 0.2591(4) 0.059(2) Uani 1 d
Cl1 Cl -0.1480 0.6219 0.2933 0.254 Uani 1 d
Cl3 Cl -0.1866 0.4353 0.4198 0.354 Uani 1 d
Cl2 Cl 0.0181 0.7238 0.2850 0.453 Uani 1 d
Cl4 Cl 0.1316 0.6685 0.3944 0.549 Uani 1 d
C48 C -0.0861 0.6080 0.3791 0.410 Uani 1 d
C49 C 0.1512 0.6679 0.5150 0.172 Uani 1 d
H1A H 0.1837 0.1477 0.3955 0.054 Uiso 1 d
H1B H 0.0681 0.2023 0.3585 0.054 Uiso 1 d
H7 H 0.5247 -0.1945 0.1715 0.066 Uiso 1 d
H8 H 0.6245 -0.3849 0.1907 0.070 Uiso 1 d
H10 H 0.4146 -0.4029 0.4390 0.071 Uiso 1 d
H11 H 0.3157 -0.2114 0.4207 0.067 Uiso 1 d
H13 H -0.0529 0.3734 0.2158 0.056 Uiso 1 d
H14 H -0.1639 0.5257 0.1329 0.071 Uiso 1 d
H15 H -0.1606 0.5070 -0.0107 0.083 Uiso 1 d
H16 H -0.0425 0.3436 -0.0743 0.081 Uiso 1 d
H17 H 0.0714 0.1909 0.0073 0.071 Uiso 1 d
H19 H -0.1517 0.2536 0.2704 0.055 Uiso 1 d
H20 H -0.2785 0.2025 0.4019 0.065 Uiso 1 d
H21 H -0.2113 0.0346 0.4877 0.068 Uiso 1 d
H22 H -0.0169 -0.0810 0.4485 0.069 Uiso 1 d
H23 H 0.1119 -0.0287 0.3197 0.059 Uiso 1 d
H25 H -0.0178 0.0479 0.1373 0.069 Uiso 1 d
H26 H 0.0297 -0.1103 0.0678 0.082 Uiso 1 d
H27 H 0.2283 -0.2190 0.0178 0.080 Uiso 1 d
H28 H 0.3740 -0.1705 0.0366 0.065 Uiso 1 d
H29 H 0.3256 -0.0109 0.1032 0.055 Uiso 1 d
H31 H 0.5926 0.2587 0.1202 0.082 Uiso 1 d
H32 H 0.6251 0.4260 0.0489 0.108 Uiso 1 d
H33 H 0.4869 0.5947 0.0953 0.122 Uiso 1 d
H34 H 0.3170 0.6027 0.2093 0.110 Uiso 1 d
H35 H 0.2872 0.4347 0.2820 0.090 Uiso 1 d
H37 H 0.3669 0.0485 0.4051 0.065 Uiso 1 d
H38 H 0.3538 0.0288 0.5589 0.083 Uiso 1 d
H39 H 0.3748 0.1640 0.6183 0.092 Uiso 1 d
H40 H 0.4211 0.3093 0.5279 0.099 Uiso 1 d
H41 H 0.4310 0.3365 0.3739 0.084 Uiso 1 d
H43 H 0.5118 0.0277 0.1383 0.061 Uiso 1 d
H44 H 0.6975 -0.1092 0.1012 0.069 Uiso 1 d
H45 H 0.8424 -0.1251 0.1667 0.073 Uiso 1 d
H46 H 0.8075 0.0019 0.2629 0.076 Uiso 1 d
H47 H 0.6244 0.1404 0.2978 0.070 Uiso 1 d
H49A H -0.0464(186) 0.7202(177) 0.4414(136) 0.364(117) Uiso 1 d
H49B H 0.2882(153) 0.8931(140) 0.1963(112) 0.288(82) Uiso 1 d
H48A H -0.5885(129) 0.8442(122) 0.6261(97) 0.241(65) Uiso 1 d
H48B H -0.1353(45) 0.5500(42) 0.4104(34) 0.040(15) Uiso 1 d

loop_
_atom_type_symbol
_atom_type_description
_atom_type_scat_dispersion_real
_atom_type_scat_dispersion_imag
_atom_type_scat_source
C C 0.0033 0.0016 'International Tables Vol C Tables 4.2.6.8 and 6.1.1.4'
H H 0.0000 0.0000 'International Tables Vol C Tables 4.2.6.8 and 6.1.1.4'
N N 0.0061 0.0033 'International Tables Vol C Tables 4.2.6.8 and 6.1.1.4'
O O 0.0106 0.0060 'International Tables Vol C Tables 4.2.6.8 and 6.1.1.4'
P P 0.1023 0.0942 'International Tables Vol C Tables 4.2.6.8 and 6.1.1.4'
Cl Cl 0.1484 0.1585 'International Tables Vol C Tables 4.2.6.8 and 6.1.1.4'
I I -0.4742 1.8119 'International Tables Vol C Tables 4.2.6.8 and 6.1.1.4'
Rh Rh -1.1178 0.9187 'International Tables Vol C Tables 4.2.6.8 and 6.1.1.4'

loop_
_geom_angle_atom_site_label_1
_geom_angle_atom_site_label_2
_geom_angle_atom_site_label_3
_geom_angle
_geom_angle_site_symmetry_1
C3 Rh C4 177.5(2) .
C3 Rh C1 90.2(2) .
C4 Rh C1 87.4(2) .
C3 Rh P1 95.1(2) .
C4 Rh P1 85.8(2) .
C1 Rh P1 90.6(2) .
C3 Rh P2 94.0(2) .
C4 Rh P2 85.3(2) .
C1 Rh P2 93.5(2) .
P1 Rh P2 169.92(5) .
C3 Rh I 80.8(2) .
C4 Rh I 101.63(15) .
C1 Rh I 170.6(2) .
P1 Rh I 87.75(4) .
P2 Rh I 89.57(4) .
C12 P1 C24 104.7(3) .
C12 P1 C18 105.5(2) .
C24 P1 C18 99.6(2) .
C12 P1 Rh 113.0(2) .
C24 P1 Rh 118.5(2) .
C18 P1 Rh 113.9(2) .
C30 P2 C36 105.4(3) .
C30 P2 C42 103.9(3) .
C36 P2 C42 100.4(3) .
C30 P2 Rh 113.1(2) .
C36 P2 Rh 114.7(2) .
C42 P2 Rh 117.8(2) .
O2 N2 O3 122.2(7) .
O2 N2 C9 119.6(7) .
O3 N2 C9 118.2(7) .
C2 C1 Rh 112.6(4) .
N1 C2 C1 177.9(7) .
O1 C3 Rh 178.4(5) .
C5 C4 Rh 179.2(5) .
C4 C5 C6 172.4(6) .
C7 C6 C11 118.0(6) .
C7 C6 C5 119.9(5) .
C11 C6 C5 122.1(5) .
C8 C7 C6 122.0(6) .
C9 C8 C7 118.5(6) .
C8 C9 C10 121.1(6) .
C8 C9 N2 119.1(6) .
C10 C9 N2 119.8(6) .
C11 C10 C9 119.9(6) .
C10 C11 C6 120.4(6) .
C17 C12 C13 119.6(6) .
C17 C12 P1 122.0(5) .
C13 C12 P1 118.4(4) .
C12 C13 C14 120.2(6) .
C15 C14 C13 119.7(7) .
C14 C15 C16 120.5(6) .
C15 C16 C17 119.8(7) .
C12 C17 C16 120.1(7) .
C23 C18 C19 118.8(5) .
C23 C18 P1 117.4(4) .
C19 C18 P1 123.9(4) .
C20 C19 C18 120.3(5) .
C21 C20 C19 120.3(6) .
C22 C21 C20 119.6(6) .
C21 C22 C23 120.3(6) .
C18 C23 C22 120.6(6) .
C25 C24 C29 118.9(5) .
C25 C24 P1 117.2(4) .
C29 C24 P1 123.8(4) .
C26 C25 C24 121.7(6) .
C25 C26 C27 119.1(6) .
C26 C27 C28 119.8(6) .
C29 C28 C27 120.0(6) .
C28 C29 C24 120.4(5) .
C35 C30 C31 118.7(6) .
C35 C30 P2 120.3(5) .
C31 C30 P2 121.0(5) .
C32 C31 C30 121.4(8) .
C33 C32 C31 119.8(8) .
C32 C33 C34 120.9(8) .
C33 C34 C35 119.0(9) .
C30 C35 C34 120.0(8) .
C41 C36 C37 118.9(6) .
C41 C36 P2 123.8(5) .
C37 C36 P2 117.2(5) .
C38 C37 C36 119.5(7) .
C39 C38 C37 119.9(7) .
C40 C39 C38 120.6(7) .
C39 C40 C41 120.9(8) .
C36 C41 C40 120.1(7) .
C43 C42 C47 119.6(6) .
C43 C42 P2 123.7(4) .
C47 C42 P2 116.7(5) .
C42 C43 C44 119.6(6) .
C45 C44 C43 120.3(6) .
C46 C45 C44 120.4(6) .
C45 C46 C47 120.2(6) .
C42 C47 C46 119.7(6) .
C49 Cl4 Cl2 152.855(8) .
Cl3 C49 Cl4 125.002(14) 2_566

loop_
_geom_bond_atom_site_label_1
_geom_bond_atom_site_label_2
_geom_bond_distance
_geom_bond_site_symmetry_2
Rh C3 1.931(6) .
Rh C4 2.007(6) .
Rh C1 2.142(5) .
Rh P1 2.3896(14) .
Rh P2 2.3976(15) .
Rh I 2.7920(8) .
P1 C12 1.829(6) .
P1 C24 1.834(6) .
P1 C18 1.837(5) .
P2 C30 1.817(6) .
P2 C36 1.833(6) .
P2 C42 1.841(6) .
O1 C3 1.128(7) .
O2 N2 1.202(9) .
O3 N2 1.213(8) .
N1 C2 1.147(8) .
N2 C9 1.457(8) .
C1 C2 1.425(9) .
C4 C5 1.197(8) .
C5 C6 1.431(8) .
C6 C7 1.385(9) .
C6 C11 1.391(8) .
C7 C8 1.370(9) .
C8 C9 1.369(9) .
C9 C10 1.376(10) .
C10 C11 1.366(9) .
C12 C17 1.384(8) .
C12 C13 1.385(8) .
C13 C14 1.397(9) .
C14 C15 1.369(12) .
C15 C16 1.384(12) .
C16 C17 1.389(10) .
C18 C23 1.381(8) .
C18 C19 1.388(8) .
C19 C20 1.386(8) .
C20 C21 1.385(9) .
C21 C22 1.366(9) .
C22 C23 1.393(9) .
C24 C25 1.381(8) .
C24 C29 1.388(8) .
C25 C26 1.377(9) .
C26 C27 1.393(10) .
C27 C28 1.394(10) .
C28 C29 1.381(8) .
C30 C35 1.376(10) .
C30 C31 1.398(10) .
C31 C32 1.372(11) .
C32 C33 1.358(14) .
C33 C34 1.390(14) .
C34 C35 1.413(11) .
C36 C41 1.374(9) .
C36 C37 1.396(9) .
C37 C38 1.391(9) .
C38 C39 1.366(11) .
C39 C40 1.340(12) .
C40 C41 1.382(10) .
C42 C43 1.383(8) .
C42 C47 1.390(8) .
C43 C44 1.389(9) .
C44 C45 1.371(10) .
C45 C46 1.362(10) .
C46 C47 1.390(9) .
Cl1 C48 1.7358(3) .
Cl3 C49 1.5255(4) 2_566
Cl2 Cl4 2.4355(4) .
Cl4 C49 2.0190(4) .
C49 Cl3 1.5255(4) 2_566
